data_4518946
loop_
_publ_author_name
'Zhou, Fang'
'Zhu, Shaolin'

_publ_section_title
;
 Catalytic Asymmetric Hydroalkylation of \a,\b-Unsaturated Amides Enabled
 by Regio-Reversed and Enantiodifferentiating syn-Hydronickellation
;
_journal_issue 14
_journal_name_full 'ACS Catalysis'
_journal_page_first 8766
_journal_page_last 8773
_journal_paper_doi 10.1021/acscatal.1c02299
_journal_volume 11
_journal_year 2021
_chemical_absolute_configuration unk
_chemical_formula_moiety 'C20 H25 N O'
_chemical_formula_sum 'C20 H25 N O'
_chemical_formula_weight 295.41
_space_group_crystal_system trigonal
_space_group_IT_number 145
_space_group_name_Hall 'P 32'
_space_group_name_H-M_alt 'P 32'
_atom_sites_solution_hydrogens geom
_atom_sites_solution_primary direct
_atom_sites_solution_secondary difmap
_audit_creation_date 2021-01-05
_audit_creation_method
;
Olex2 1.3
(compiled 2020.11.12 svn.r5f609507 for OlexSys, GUI svn.r6226)
;
_cell_angle_alpha 90.00
_cell_angle_beta 90.00
_cell_angle_gamma 120.00
_cell_formula_units_Z 3
_cell_length_a 10.1942(9)
_cell_length_b 10.1942(9)
_cell_length_c 14.1934(17)
_cell_measurement_reflns_used 3256
_cell_measurement_temperature 193
_cell_measurement_theta_max 27.40
_cell_measurement_theta_min 2.717
_cell_volume 1277.4(2)
_computing_cell_refinement 'SAINT v8.37A (Bruker, 2015)'
_computing_data_reduction 'SAINT v8.37A (Bruker, 2015)'
_computing_molecular_graphics 'Olex2 1.3 (Dolomanov et al., 2009)'
_computing_publication_material 'Olex2 1.3 (Dolomanov et al., 2009)'
_computing_structure_refinement 'XL  (Sheldrick, 2008)'
_computing_structure_solution 'SHELXS-97 (Sheldrick, 1990)'
_diffrn_ambient_temperature 193
_diffrn_measured_fraction_theta_full 0.999
_diffrn_measured_fraction_theta_max 0.999
_diffrn_measurement_device_type 'Bruker APEX-II CCD'
_diffrn_measurement_method '\f and \w scans'
_diffrn_radiation_monochromator graphite
_diffrn_radiation_type MoK\a
_diffrn_radiation_wavelength 0.71073
_diffrn_reflns_av_R_equivalents 0.0765
_diffrn_reflns_av_unetI/netI 0.0756
_diffrn_reflns_limit_h_max 13
_diffrn_reflns_limit_h_min -13
_diffrn_reflns_limit_k_max 13
_diffrn_reflns_limit_k_min -13
_diffrn_reflns_limit_l_max 15
_diffrn_reflns_limit_l_min -18
_diffrn_reflns_number 11907
_diffrn_reflns_theta_full 27.47
_diffrn_reflns_theta_max 27.47
_diffrn_reflns_theta_min 2.31
_diffrn_source 'fine-focus sealed tube'
_diffrn_source_current 40.0
_diffrn_source_power 2.0
_diffrn_source_voltage 50.0
_diffrn_standards_number 0
_exptl_absorpt_coefficient_mu 0.070
_exptl_absorpt_correction_T_max 0.7456
_exptl_absorpt_correction_T_min 0.6205
_exptl_absorpt_correction_type multi-scan
_exptl_absorpt_process_details
;
SADABS-2016/2 (Bruker,2016/2) was used for absorption correction.
wR2(int) was 0.1803 before and 0.1114 after correction.
The Ratio of minimum to maximum transmission is 0.8322.
The \l/2 correction factor is Not present.
;
_exptl_crystal_colour white
_exptl_crystal_colour_primary white
_exptl_crystal_density_diffrn 1.152
_exptl_crystal_density_method 'not measured'
_exptl_crystal_description block
_exptl_crystal_F_000 480
_exptl_crystal_size_max 0.17
_exptl_crystal_size_mid 0.14
_exptl_crystal_size_min 0.11
_refine_diff_density_max 0.155
_refine_diff_density_min -0.161
_refine_diff_density_rms 0.036
_refine_ls_abs_structure_details 'Flack H D (1983), Acta Cryst. A39, 876-881'
_refine_ls_abs_structure_Flack 1.8(17)
_refine_ls_extinction_method none
_refine_ls_goodness_of_fit_ref 1.032
_refine_ls_hydrogen_treatment mixed
_refine_ls_matrix_type full
_refine_ls_number_parameters 201
_refine_ls_number_reflns 3648
_refine_ls_number_restraints 1
_refine_ls_restrained_S_all 1.032
_refine_ls_R_factor_all 0.0712
_refine_ls_R_factor_gt 0.0517
_refine_ls_shift/su_max 0.000
_refine_ls_shift/su_mean 0.000
_refine_ls_structure_factor_coef Fsqd
_refine_ls_weighting_details 'calc w=1/[\s^2^(Fo^2^)+(0.0530P)^2^+0.0000P] where P=(Fo^2^+2Fc^2^)/3'
_refine_ls_weighting_scheme calc
_refine_ls_wR_factor_gt 0.1150
_refine_ls_wR_factor_ref 0.1263
_reflns_number_gt 2847
_reflns_number_total 3648
_reflns_threshold_expression >2sigma(I)
_cod_data_source_file cs1c02299_si_003.cif
_cod_data_source_block wpl2021040103_0m_a
_cod_database_code 4518946
_olex2_refinement_description
;
1. Fixed Uiso
 At 1.2 times of:
  All C(H) groups, All C(H,H) groups, All N(H) groups
 At 1.5 times of:
  All C(H,H,H) groups
2.a Ternary CH refined with riding coordinates:
 C8(H8), C10(H10)
2.b Secondary CH2 refined with riding coordinates:
 C12(H12A,H12B), C13(H13A,H13B), C14(H14A,H14B)
2.c Aromatic/amide H refined with riding coordinates:
 N002(H002), C6(H6), C16(H16), C20(H20), C5(H5), C2(H2), C17(H17), C4(H4),
 C3(H3), C18(H18), C19(H19)
2.d Idealised Me refined as rotating group:
 C9(H9A,H9B,H9C), C11(H11A,H11B,H11C)
;
_olex2_submission_special_instructions 'No special instructions were received'

loop_
_space_group_symop_id
_space_group_symop_operation_xyz
1 'x, y, z'
2 '-y, x-y, z+2/3'
3 '-x+y, -x, z+1/3'

loop_
_atom_site_label
_atom_site_type_symbol
_atom_site_fract_x
_atom_site_fract_y
_atom_site_fract_z
_atom_site_U_iso_or_equiv
_atom_site_adp_type
_atom_site_occupancy
_atom_site_symmetry_multiplicity
_atom_site_calc_flag
_atom_site_refinement_flags
_atom_site_disorder_assembly
_atom_site_disorder_group
O001 O -0.75294(17) -0.36026(18) -0.64641(12) 0.0405(4) Uani 1 1 d . . .
N002 N -0.72215(18) -0.25606(19) -0.50091(13) 0.0316(4) Uani 1 1 d . . .
H002 H -0.6892 -0.2568 -0.4437 0.038 Uiso 1 1 calc R . .
C7 C -0.7049(2) -0.3442(2) -0.56479(16) 0.0291(4) Uani 1 1 d . . .
C1 C -0.7867(2) -0.1621(2) -0.51420(17) 0.0335(5) Uani 1 1 d . . .
C8 C -0.6186(2) -0.4209(2) -0.52935(16) 0.0309(4) Uani 1 1 d . . .
H8 H -0.6534 -0.4559 -0.4635 0.037 Uiso 1 1 calc R . .
C15 C -0.2528(2) -0.6007(2) -0.41103(18) 0.0370(5) Uani 1 1 d . . .
C6 C -0.7542(3) -0.0521(3) -0.4472(2) 0.0452(6) Uani 1 1 d . . .
H6 H -0.6908 -0.0414 -0.3952 0.054 Uiso 1 1 calc R . .
C12 C -0.3540(2) -0.3775(3) -0.49213(18) 0.0408(5) Uani 1 1 d . . .
H12A H -0.3590 -0.4484 -0.5416 0.049 Uiso 1 1 calc R . .
H12B H -0.2468 -0.2967 -0.4862 0.049 Uiso 1 1 calc R . .
C10 C -0.4467(2) -0.3052(2) -0.52516(18) 0.0357(5) Uani 1 1 d . . .
H10 H -0.4320 -0.2268 -0.4774 0.043 Uiso 1 1 calc R . .
C13 C -0.4035(3) -0.4630(3) -0.39929(18) 0.0422(6) Uani 1 1 d . . .
H13A H -0.4973 -0.5610 -0.4099 0.051 Uiso 1 1 calc R . .
H13B H -0.4276 -0.4039 -0.3542 0.051 Uiso 1 1 calc R . .
C16 C -0.1276(3) -0.5522(3) -0.4680(2) 0.0523(7) Uani 1 1 d . . .
H16 H -0.0585 -0.4467 -0.4743 0.063 Uiso 1 1 calc R . .
C9 C -0.6583(3) -0.5601(3) -0.5883(2) 0.0433(6) Uani 1 1 d . . .
H9A H -0.7685 -0.6265 -0.5896 0.065 Uiso 1 1 calc R . .
H9B H -0.6112 -0.6146 -0.5607 0.065 Uiso 1 1 calc R . .
H9C H -0.6207 -0.5290 -0.6527 0.065 Uiso 1 1 calc R . .
C20 C -0.3510(3) -0.7551(3) -0.4055(2) 0.0592(8) Uani 1 1 d . . .
H20 H -0.4385 -0.7924 -0.3669 0.071 Uiso 1 1 calc R . .
C5 C -0.8146(3) 0.0435(3) -0.4559(3) 0.0645(9) Uani 1 1 d . . .
H5 H -0.7921 0.1191 -0.4095 0.077 Uiso 1 1 calc R . .
C11 C -0.3848(3) -0.2231(3) -0.6184(2) 0.0502(6) Uani 1 1 d . . .
H11A H -0.3985 -0.2967 -0.6674 0.075 Uiso 1 1 calc R . .
H11B H -0.2768 -0.1492 -0.6116 0.075 Uiso 1 1 calc R . .
H11C H -0.4395 -0.1705 -0.6364 0.075 Uiso 1 1 calc R . .
C2 C -0.8809(3) -0.1785(3) -0.58983(19) 0.0477(6) Uani 1 1 d . . .
H2 H -0.9048 -0.2548 -0.6359 0.057 Uiso 1 1 calc R . .
C17 C -0.1007(3) -0.6552(4) -0.5165(2) 0.0701(9) Uani 1 1 d . . .
H17 H -0.0132 -0.6198 -0.5549 0.084 Uiso 1 1 calc R . .
C4 C -0.9063(3) 0.0296(3) -0.5306(3) 0.0672(10) Uani 1 1 d . . .
H4 H -0.9465 0.0956 -0.5364 0.081 Uiso 1 1 calc R . .
C3 C -0.9393(3) -0.0813(4) -0.5968(3) 0.0640(9) Uani 1 1 d . . .
H3 H -1.0033 -0.0916 -0.6483 0.077 Uiso 1 1 calc R . .
C14 C -0.2835(3) -0.4931(3) -0.3552(2) 0.0475(6) Uani 1 1 d . . .
H14A H -0.1877 -0.3955 -0.3486 0.057 Uiso 1 1 calc R . .
H14B H -0.3172 -0.5351 -0.2912 0.057 Uiso 1 1 calc R . .
C18 C -0.1993(4) -0.8061(4) -0.5089(3) 0.0703(9) Uani 1 1 d . . .
H18 H -0.1803 -0.8763 -0.5415 0.084 Uiso 1 1 calc R . .
C19 C -0.3248(4) -0.8563(4) -0.4549(3) 0.0759(10) Uani 1 1 d . . .
H19 H -0.3952 -0.9618 -0.4509 0.091 Uiso 1 1 calc R . .

loop_
_atom_site_aniso_label
_atom_site_aniso_U_11
_atom_site_aniso_U_22
_atom_site_aniso_U_33
_atom_site_aniso_U_23
_atom_site_aniso_U_13
_atom_site_aniso_U_12
O001 0.0476(9) 0.0498(9) 0.0299(10) -0.0028(7) -0.0037(7) 0.0287(8)
N002 0.0371(9) 0.0395(9) 0.0257(10) 0.0003(7) -0.0009(7) 0.0247(8)
C7 0.0295(9) 0.0311(9) 0.0262(12) 0.0015(8) 0.0021(8) 0.0147(8)
C1 0.0310(10) 0.0348(10) 0.0391(14) 0.0098(9) 0.0098(9) 0.0196(8)
C8 0.0348(10) 0.0330(10) 0.0289(13) 0.0005(9) 0.0011(9) 0.0200(9)
C15 0.0341(10) 0.0435(12) 0.0390(15) 0.0064(10) -0.0035(9) 0.0235(9)
C6 0.0513(14) 0.0428(12) 0.0484(17) 0.0015(11) 0.0073(11) 0.0288(11)
C12 0.0376(11) 0.0420(12) 0.0485(17) 0.0016(10) -0.0018(10) 0.0242(10)
C10 0.0346(10) 0.0341(10) 0.0408(15) 0.0015(9) -0.0024(9) 0.0189(9)
C13 0.0483(13) 0.0486(13) 0.0419(16) -0.0076(11) -0.0065(11) 0.0335(11)
C16 0.0357(12) 0.0609(16) 0.0446(18) 0.0022(13) -0.0008(11) 0.0123(11)
C9 0.0463(12) 0.0383(12) 0.0502(17) -0.0098(10) -0.0052(11) 0.0249(10)
C20 0.0533(15) 0.0484(15) 0.078(2) 0.0184(14) 0.0242(15) 0.0269(13)
C5 0.0648(17) 0.0475(15) 0.094(3) 0.0051(15) 0.0209(17) 0.0374(14)
C11 0.0421(12) 0.0471(13) 0.0613(19) 0.0146(12) 0.0054(12) 0.0221(11)
C2 0.0394(12) 0.0609(15) 0.0509(18) 0.0100(12) 0.0018(11) 0.0311(12)
C17 0.0403(14) 0.117(3) 0.053(2) -0.0148(19) 0.0035(13) 0.0390(17)
C4 0.0551(15) 0.0550(16) 0.109(3) 0.0283(18) 0.0230(17) 0.0409(13)
C3 0.0472(14) 0.078(2) 0.085(3) 0.0326(18) 0.0099(14) 0.0446(15)
C14 0.0533(14) 0.0571(14) 0.0416(17) -0.0074(11) -0.0152(11) 0.0348(12)
C18 0.0693(19) 0.090(2) 0.077(3) -0.0217(19) -0.0140(17) 0.0591(19)
C19 0.092(2) 0.0458(14) 0.101(3) 0.0118(16) 0.017(2) 0.0427(16)

loop_
_atom_type_symbol
_atom_type_description
_atom_type_scat_dispersion_real
_atom_type_scat_dispersion_imag
_atom_type_scat_source
C C 0.0033 0.0016 'International Tables Vol C Tables 4.2.6.8 and 6.1.1.4'
H H 0.0000 0.0000 'International Tables Vol C Tables 4.2.6.8 and 6.1.1.4'
N N 0.0061 0.0033 'International Tables Vol C Tables 4.2.6.8 and 6.1.1.4'
O O 0.0106 0.0060 'International Tables Vol C Tables 4.2.6.8 and 6.1.1.4'

loop_
_geom_angle_atom_site_label_1
_geom_angle_atom_site_label_2
_geom_angle_atom_site_label_3
_geom_angle
_geom_angle_site_symmetry_1
_geom_angle_site_symmetry_3
_geom_angle_publ_flag
C7 N002 H002 115.9 . . ?
C7 N002 C1 128.25(19) . . ?
C1 N002 H002 115.9 . . ?
O001 C7 N002 122.88(18) . . ?
O001 C7 C8 122.23(19) . . ?
N002 C7 C8 114.87(19) . . ?
C6 C1 N002 116.9(2) . . ?
C6 C1 C2 120.0(2) . . ?
C2 C1 N002 123.1(2) . . ?
C7 C8 H8 107.5 . . ?
C7 C8 C10 110.21(16) . . ?
C10 C8 H8 107.5 . . ?
C9 C8 C7 110.19(18) . . ?
C9 C8 H8 107.5 . . ?
C9 C8 C10 113.82(18) . . ?
C16 C15 C20 117.1(2) . . ?
C16 C15 C14 122.7(2) . . ?
C20 C15 C14 120.2(2) . . ?
C1 C6 H6 120.1 . . ?
C1 C6 C5 119.8(3) . . ?
C5 C6 H6 120.1 . . ?
H12A C12 H12B 107.4 . . ?
C10 C12 H12A 108.4 . . ?
C10 C12 H12B 108.4 . . ?
C13 C12 H12A 108.4 . . ?
C13 C12 H12B 108.4 . . ?
C13 C12 C10 115.63(18) . . ?
C8 C10 H10 107.1 . . ?
C12 C10 C8 112.33(17) . . ?
C12 C10 H10 107.1 . . ?
C11 C10 C8 112.6(2) . . ?
C11 C10 C12 110.13(18) . . ?
C11 C10 H10 107.1 . . ?
C12 C13 H13A 108.9 . . ?
C12 C13 H13B 108.9 . . ?
C12 C13 C14 113.5(2) . . ?
H13A C13 H13B 107.7 . . ?
C14 C13 H13A 108.9 . . ?
C14 C13 H13B 108.9 . . ?
C15 C16 H16 119.5 . . ?
C15 C16 C17 121.1(3) . . ?
C17 C16 H16 119.5 . . ?
C8 C9 H9A 109.5 . . ?
C8 C9 H9B 109.5 . . ?
C8 C9 H9C 109.5 . . ?
H9A C9 H9B 109.5 . . ?
H9A C9 H9C 109.5 . . ?
H9B C9 H9C 109.5 . . ?
C15 C20 H20 119.2 . . ?
C19 C20 C15 121.5(3) . . ?
C19 C20 H20 119.2 . . ?
C6 C5 H5 119.6 . . ?
C4 C5 C6 120.8(3) . . ?
C4 C5 H5 119.6 . . ?
C10 C11 H11A 109.5 . . ?
C10 C11 H11B 109.5 . . ?
C10 C11 H11C 109.5 . . ?
H11A C11 H11B 109.5 . . ?
H11A C11 H11C 109.5 . . ?
H11B C11 H11C 109.5 . . ?
C1 C2 H2 120.5 . . ?
C3 C2 C1 119.0(3) . . ?
C3 C2 H2 120.5 . . ?
C16 C17 H17 119.9 . . ?
C18 C17 C16 120.1(3) . . ?
C18 C17 H17 119.9 . . ?
C5 C4 H4 120.5 . . ?
C5 C4 C3 119.1(2) . . ?
C3 C4 H4 120.5 . . ?
C2 C3 H3 119.3 . . ?
C4 C3 C2 121.4(3) . . ?
C4 C3 H3 119.3 . . ?
C15 C14 C13 114.0(2) . . ?
C15 C14 H14A 108.8 . . ?
C15 C14 H14B 108.8 . . ?
C13 C14 H14A 108.8 . . ?
C13 C14 H14B 108.8 . . ?
H14A C14 H14B 107.6 . . ?
C17 C18 H18 120.1 . . ?
C19 C18 C17 119.8(3) . . ?
C19 C18 H18 120.1 . . ?
C20 C19 H19 119.8 . . ?
C18 C19 C20 120.3(3) . . ?
C18 C19 H19 119.8 . . ?

loop_
_geom_bond_atom_site_label_1
_geom_bond_atom_site_label_2
_geom_bond_distance
_geom_bond_site_symmetry_2
_geom_bond_publ_flag
O001 C7 1.236(3) . ?
N002 H002 0.8800 . ?
N002 C7 1.349(3) . ?
N002 C1 1.420(2) . ?
C7 C8 1.524(3) . ?
C1 C6 1.379(3) . ?
C1 C2 1.393(3) . ?
C8 H8 1.0000 . ?
C8 C10 1.549(3) . ?
C8 C9 1.518(3) . ?
C15 C16 1.377(3) . ?
C15 C20 1.382(3) . ?
C15 C14 1.507(3) . ?
C6 H6 0.9500 . ?
C6 C5 1.395(3) . ?
C12 H12A 0.9900 . ?
C12 H12B 0.9900 . ?
C12 C10 1.534(3) . ?
C12 C13 1.520(3) . ?
C10 H10 1.0000 . ?
C10 C11 1.524(4) . ?
C13 H13A 0.9900 . ?
C13 H13B 0.9900 . ?
C13 C14 1.536(3) . ?
C16 H16 0.9500 . ?
C16 C17 1.393(4) . ?
C9 H9A 0.9800 . ?
C9 H9B 0.9800 . ?
C9 H9C 0.9800 . ?
C20 H20 0.9500 . ?
C20 C19 1.379(4) . ?
C5 H5 0.9500 . ?
C5 C4 1.373(5) . ?
C11 H11A 0.9800 . ?
C11 H11B 0.9800 . ?
C11 H11C 0.9800 . ?
C2 H2 0.9500 . ?
C2 C3 1.392(3) . ?
C17 H17 0.9500 . ?
C17 C18 1.357(5) . ?
C4 H4 0.9500 . ?
C4 C3 1.376(5) . ?
C3 H3 0.9500 . ?
C14 H14A 0.9900 . ?
C14 H14B 0.9900 . ?
C18 H18 0.9500 . ?
C18 C19 1.354(5) . ?
C19 H19 0.9500 . ?

loop_
_geom_torsion_atom_site_label_1
_geom_torsion_atom_site_label_2
_geom_torsion_atom_site_label_3
_geom_torsion_atom_site_label_4
_geom_torsion
_geom_torsion_site_symmetry_1
_geom_torsion_site_symmetry_2
_geom_torsion_site_symmetry_3
_geom_torsion_site_symmetry_4
_geom_torsion_publ_flag
O001 C7 C8 C10 102.7(2) . . . . ?
O001 C7 C8 C9 -23.7(3) . . . . ?
N002 C7 C8 C10 -76.2(2) . . . . ?
N002 C7 C8 C9 157.40(18) . . . . ?
N002 C1 C6 C5 -179.7(2) . . . . ?
N002 C1 C2 C3 179.8(2) . . . . ?
C7 N002 C1 C6 -162.3(2) . . . . ?
C7 N002 C1 C2 18.6(3) . . . . ?
C7 C8 C10 C12 -178.60(19) . . . . ?
C7 C8 C10 C11 -53.6(2) . . . . ?
C1 N002 C7 O001 -3.8(3) . . . . ?
C1 N002 C7 C8 175.05(17) . . . . ?
C1 C6 C5 C4 -0.1(4) . . . . ?
C1 C2 C3 C4 -0.2(4) . . . . ?
C15 C16 C17 C18 0.7(5) . . . . ?
C15 C20 C19 C18 1.3(5) . . . . ?
C6 C1 C2 C3 0.7(3) . . . . ?
C6 C5 C4 C3 0.6(4) . . . . ?
C12 C13 C14 C15 -66.7(3) . . . . ?
C10 C12 C13 C14 -163.3(2) . . . . ?
C13 C12 C10 C8 -53.8(3) . . . . ?
C13 C12 C10 C11 179.8(2) . . . . ?
C16 C15 C20 C19 0.0(4) . . . . ?
C16 C15 C14 C13 101.8(3) . . . . ?
C16 C17 C18 C19 0.7(5) . . . . ?
C9 C8 C10 C12 -54.2(3) . . . . ?
C9 C8 C10 C11 70.8(2) . . . . ?
C20 C15 C16 C17 -1.0(4) . . . . ?
C20 C15 C14 C13 -79.1(3) . . . . ?
C5 C4 C3 C2 -0.4(4) . . . . ?
C2 C1 C6 C5 -0.6(3) . . . . ?
C17 C18 C19 C20 -1.7(6) . . . . ?
C14 C15 C16 C17 178.1(3) . . . . ?
C14 C15 C20 C19 -179.1(3) . . . . ?
